data_7123605
loop_
_publ_author_name
'Dastidar, Parthasarathi'
'Chakraborty, Poulami'

_publ_section_title
;
 An Easy Access to Topical Gels of an Anti-cancer Prodrug (5-Flurouracil
 Acetic Acid) for Self-drug-delivery Applications
;
_journal_name_full 'Chemical Communications'
_journal_paper_doi 10.1039/C9CC03037A
_journal_year 2019
_chemical_formula_moiety 'C6 H4 F N2 O4, C11 H26 N'
_chemical_formula_sum 'C17 H30 F N3 O4'
_chemical_formula_weight 359.44
_chemical_name_systematic FuA_11
_space_group_crystal_system triclinic
_space_group_IT_number 2
_space_group_name_Hall '-P 1'
_space_group_name_H-M_alt 'P -1'
_symmetry_space_group_name_Hall '-P 1'
_symmetry_space_group_name_H-M 'P -1'
_atom_sites_solution_hydrogens geom
_atom_sites_solution_primary direct
_audit_creation_date 2018-09-14
_audit_creation_method
;
Olex2 1.2
(compiled 2017.08.10 svn.r3458 for OlexSys, GUI svn.r5381)
;
_audit_update_record
;
2018-09-20 deposited with the CCDC.    2019-06-07 downloaded from the CCDC.
;
_cell_angle_alpha 97.467(2)
_cell_angle_beta 92.052(3)
_cell_angle_gamma 91.741(2)
_cell_formula_units_Z 2
_cell_length_a 4.6593(2)
_cell_length_b 10.5631(3)
_cell_length_c 19.8391(7)
_cell_measurement_reflns_used 2341
_cell_measurement_temperature 100(2)
_cell_measurement_theta_max 68.21
_cell_measurement_theta_min 4.22
_cell_volume 966.91(6)
_computing_cell_refinement 'SAINT V8.38A (?, 2016)'
_computing_data_reduction 'SAINT V8.38A (?, 2016)'
_computing_molecular_graphics 'Olex2 (Dolomanov et al., 2009)'
_computing_publication_material 'Olex2 (Dolomanov et al., 2009)'
_computing_structure_refinement 'XL (Sheldrick, 2008)'
_computing_structure_solution 'ShelXS (Sheldrick, 2008)'
_diffrn_ambient_temperature 100.09
_diffrn_measured_fraction_theta_full 0.955
_diffrn_measured_fraction_theta_max 0.943
_diffrn_measurement_device_type 'Bruker APEX-II CCD'
_diffrn_measurement_method '\f and \w scans'
_diffrn_radiation_type CuK\a
_diffrn_radiation_wavelength 1.54178
_diffrn_reflns_av_R_equivalents 0.0593
_diffrn_reflns_av_unetI/netI 0.0855
_diffrn_reflns_Laue_measured_fraction_full 0.955
_diffrn_reflns_Laue_measured_fraction_max 0.943
_diffrn_reflns_limit_h_max 5
_diffrn_reflns_limit_h_min -5
_diffrn_reflns_limit_k_max 12
_diffrn_reflns_limit_k_min -12
_diffrn_reflns_limit_l_max 23
_diffrn_reflns_limit_l_min -23
_diffrn_reflns_number 6661
_diffrn_reflns_point_group_measured_fraction_full 0.955
_diffrn_reflns_point_group_measured_fraction_max 0.943
_diffrn_reflns_theta_full 67.679
_diffrn_reflns_theta_max 68.549
_diffrn_reflns_theta_min 4.224
_diffrn_standards_number 0
_exptl_absorpt_coefficient_mu 0.782
_exptl_absorpt_correction_T_max 0.7531
_exptl_absorpt_correction_T_min 0.5527
_exptl_absorpt_correction_type multi-scan
_exptl_absorpt_process_details
'SADABS-2016/2 (Bruker,2016/2) was used for absorption correction. wR2(int) was 0.1240 before and 0.0692 after correction. The Ratio of minimum to maximum transmission is 0.7339. The \l/2 correction factor is Not present.'
_exptl_crystal_colour 'clear light colourless'
_exptl_crystal_colour_lustre clear
_exptl_crystal_colour_modifier light
_exptl_crystal_colour_primary colourless
_exptl_crystal_density_diffrn 1.235
_exptl_crystal_description plate
_exptl_crystal_F_000 388
_exptl_crystal_size_max 0.23
_exptl_crystal_size_mid 0.18
_exptl_crystal_size_min 0.12
_refine_diff_density_max 0.227
_refine_diff_density_min -0.297
_refine_diff_density_rms 0.058
_refine_ls_extinction_method none
_refine_ls_goodness_of_fit_ref 1.038
_refine_ls_hydrogen_treatment constr
_refine_ls_matrix_type full
_refine_ls_number_parameters 228
_refine_ls_number_reflns 3367
_refine_ls_number_restraints 0
_refine_ls_restrained_S_all 1.038
_refine_ls_R_factor_all 0.0834
_refine_ls_R_factor_gt 0.0531
_refine_ls_shift/su_max 0.000
_refine_ls_shift/su_mean 0.000
_refine_ls_structure_factor_coef Fsqd
_refine_ls_weighting_details 'w=1/[\s^2^(Fo^2^)+(0.0589P)^2^+0.1651P] where P=(Fo^2^+2Fc^2^)/3'
_refine_ls_weighting_scheme calc
_refine_ls_wR_factor_gt 0.1285
_refine_ls_wR_factor_ref 0.1493
_reflns_Friedel_coverage 0.000
_reflns_number_gt 2321
_reflns_number_total 3367
_reflns_threshold_expression 'I > 2\s(I)'
_cod_data_source_file c9cc03037a4.cif
_cod_data_source_block FuA_11
_cod_database_code 7123605
_shelx_shelxl_version_number 2016/6
_shelx_space_group_comment
;
The symmetry employed for this shelxl refinement is uniquely defined
by the following loop, which should always be used as a source of
symmetry information in preference to the above space-group names.
They are only intended as comments.
;
_shelx_estimated_absorpt_t_max 0.912
_shelx_estimated_absorpt_t_min 0.841
_olex2_refinement_description
;
1. Fixed Uiso
 At 1.2 times of:
  All C(H) groups, All C(H,H) groups, All N(H) groups, All N(H,H,H) groups
 At 1.5 times of:
  All C(H,H,H) groups
2.a Secondary CH2 refined with riding coordinates:
 C5(H5A,H5B), C7(H7A,H7B), C8(H8A,H8B), C9(H9A,H9B), C11(H11A,H11B), C10(H10A,
 H10B), C13(H13A,H13B), C15(H15A,H15B), C12(H12A,H12B), C14(H14A,H14B),
 C16(H16A,H16B)
2.b Aromatic/amide H refined with riding coordinates:
 N1(H1), C4(H4)
2.c Idealised Me refined as rotating group:
 N3(H3A,H3B,H3C), C17(H17A,H17B,H17C)
;
_olex2_submission_special_instructions 'No special instructions were received'

loop_
_space_group_symop_operation_xyz
'x, y, z'
'-x, -y, -z'

loop_
_atom_site_label
_atom_site_type_symbol
_atom_site_fract_x
_atom_site_fract_y
_atom_site_fract_z
_atom_site_U_iso_or_equiv
_atom_site_adp_type
_atom_site_occupancy
_atom_site_site_symmetry_order
_atom_site_calc_flag
_atom_site_refinement_flags_posn
F1 F -0.2995(3) 0.57831(12) 0.18764(7) 0.0281(4) Uani 1 1 d .
O1 O 0.3524(3) 0.33893(14) -0.00276(8) 0.0228(4) Uani 1 1 d .
O3 O 0.1324(3) 0.00118(14) 0.09236(8) 0.0242(4) Uani 1 1 d .
O4 O 0.3511(4) 0.18641(15) 0.13710(8) 0.0275(4) Uani 1 1 d .
O2 O 0.1341(4) 0.70704(14) 0.12882(8) 0.0256(4) Uani 1 1 d .
N1 N 0.2335(4) 0.52071(17) 0.06366(9) 0.0194(4) Uani 1 1 d .
H1 H 0.365830 0.562537 0.043910 0.023 Uiso 1 1 calc R
N2 N -0.0097(4) 0.32866(17) 0.07131(9) 0.0187(4) Uani 1 1 d .
N3 N -0.3779(4) -0.11005(17) 0.13348(10) 0.0226(5) Uani 1 1 d .
H3A H -0.403579 -0.191656 0.112465 0.027 Uiso 1 1 calc GR
H3B H -0.216463 -0.073958 0.118442 0.027 Uiso 1 1 calc GR
H3C H -0.532517 -0.064054 0.123767 0.027 Uiso 1 1 calc GR
C1 C 0.2008(5) 0.3921(2) 0.04161(11) 0.0180(5) Uani 1 1 d .
C2 C 0.0830(5) 0.5926(2) 0.11334(12) 0.0201(5) Uani 1 1 d .
C6 C 0.1683(5) 0.1228(2) 0.09986(12) 0.0197(5) Uani 1 1 d .
C3 C -0.1316(5) 0.5158(2) 0.14101(12) 0.0203(5) Uani 1 1 d .
C4 C -0.1708(5) 0.3911(2) 0.12164(11) 0.0199(5) Uani 1 1 d .
H4 H -0.311499 0.344207 0.142674 0.024 Uiso 1 1 calc R
C5 C -0.0409(5) 0.1896(2) 0.05619(12) 0.0209(5) Uani 1 1 d .
H5A H -0.005611 0.163484 0.007518 0.025 Uiso 1 1 calc R
H5B H -0.240206 0.162229 0.064493 0.025 Uiso 1 1 calc R
C7 C -0.3469(6) -0.1108(2) 0.20817(12) 0.0264(6) Uani 1 1 d .
H7A H -0.216678 -0.179185 0.217766 0.032 Uiso 1 1 calc R
H7B H -0.536793 -0.130013 0.226052 0.032 Uiso 1 1 calc R
C8 C -0.2280(6) 0.0164(2) 0.24434(12) 0.0279(6) Uani 1 1 d .
H8A H -0.045466 0.038926 0.224015 0.033 Uiso 1 1 calc R
H8B H -0.365780 0.083730 0.237828 0.033 Uiso 1 1 calc R
C9 C -0.1750(6) 0.0118(2) 0.31987(13) 0.0323(6) Uani 1 1 d .
H9A H -0.059577 -0.063350 0.326038 0.039 Uiso 1 1 calc R
H9B H -0.361746 0.000295 0.340979 0.039 Uiso 1 1 calc R
C11 C 0.0519(7) 0.1255(3) 0.43127(13) 0.0370(7) Uani 1 1 d .
H11A H -0.129240 0.114079 0.454737 0.044 Uiso 1 1 calc R
H11B H 0.167836 0.049660 0.435355 0.044 Uiso 1 1 calc R
C10 C -0.0196(6) 0.1312(2) 0.35646(13) 0.0347(7) Uani 1 1 d .
H10A H 0.161017 0.145520 0.333322 0.042 Uiso 1 1 calc R
H10B H -0.140924 0.205389 0.352492 0.042 Uiso 1 1 calc R
C13 C 0.2965(6) 0.2352(3) 0.54109(13) 0.0370(7) Uani 1 1 d .
H13A H 0.412818 0.158938 0.543610 0.044 Uiso 1 1 calc R
H13B H 0.118752 0.223215 0.565730 0.044 Uiso 1 1 calc R
C15 C 0.5492(7) 0.3406(3) 0.65066(14) 0.0403(7) Uani 1 1 d .
H15A H 0.371830 0.330341 0.675739 0.048 Uiso 1 1 calc R
H15B H 0.658978 0.262064 0.651876 0.048 Uiso 1 1 calc R
C12 C 0.2153(7) 0.2430(3) 0.46708(13) 0.0385(7) Uani 1 1 d .
H12A H 0.392777 0.256361 0.442535 0.046 Uiso 1 1 calc R
H12B H 0.096124 0.318368 0.464556 0.046 Uiso 1 1 calc R
C14 C 0.4646(7) 0.3517(3) 0.57697(13) 0.0384(7) Uani 1 1 d .
H14A H 0.346848 0.427849 0.575563 0.046 Uiso 1 1 calc R
H14B H 0.640765 0.364935 0.551948 0.046 Uiso 1 1 calc R
C17 C 0.5745(8) 0.5778(3) 0.69608(16) 0.0531(9) Uani 1 1 d .
H17A H 0.542354 0.606396 0.651447 0.080 Uiso 1 1 calc GR
H17B H 0.692770 0.642368 0.725539 0.080 Uiso 1 1 calc GR
H17C H 0.389341 0.565703 0.716701 0.080 Uiso 1 1 calc GR
C16 C 0.7276(7) 0.4528(3) 0.68768(15) 0.0495(8) Uani 1 1 d .
H16A H 0.787184 0.432233 0.733301 0.059 Uiso 1 1 calc R
H16B H 0.903987 0.463911 0.662401 0.059 Uiso 1 1 calc R

loop_
_atom_site_aniso_label
_atom_site_aniso_U_11
_atom_site_aniso_U_22
_atom_site_aniso_U_33
_atom_site_aniso_U_23
_atom_site_aniso_U_13
_atom_site_aniso_U_12
F1 0.0291(8) 0.0220(7) 0.0320(8) -0.0027(6) 0.0097(6) -0.0006(6)
O1 0.0229(9) 0.0194(8) 0.0255(9) 0.0007(7) 0.0042(7) -0.0014(7)
O3 0.0258(9) 0.0160(8) 0.0303(9) 0.0019(7) 0.0013(7) -0.0013(7)
O4 0.0263(10) 0.0234(9) 0.0318(10) 0.0029(7) -0.0044(8) -0.0069(7)
O2 0.0293(10) 0.0140(8) 0.0325(10) 0.0002(7) 0.0020(8) -0.0039(7)
N1 0.0186(10) 0.0169(10) 0.0223(10) 0.0026(8) 0.0017(8) -0.0047(8)
N2 0.0190(10) 0.0139(9) 0.0229(10) 0.0020(8) 0.0011(8) -0.0026(8)
N3 0.0222(11) 0.0157(10) 0.0289(11) -0.0001(8) -0.0003(9) -0.0030(8)
C1 0.0137(12) 0.0171(12) 0.0235(12) 0.0051(10) -0.0014(10) -0.0027(9)
C2 0.0182(13) 0.0187(12) 0.0232(12) 0.0033(10) -0.0033(10) -0.0014(9)
C6 0.0166(12) 0.0177(12) 0.0252(12) 0.0025(10) 0.0073(10) -0.0022(9)
C3 0.0191(12) 0.0191(12) 0.0220(12) 0.0000(10) 0.0031(9) -0.0004(9)
C4 0.0173(12) 0.0204(12) 0.0222(12) 0.0038(10) 0.0015(9) -0.0011(10)
C5 0.0221(13) 0.0155(12) 0.0242(13) 0.0003(10) 0.0024(10) -0.0058(10)
C7 0.0285(14) 0.0207(12) 0.0298(14) 0.0030(10) 0.0028(11) -0.0033(10)
C8 0.0349(15) 0.0207(13) 0.0273(14) 0.0018(10) 0.0001(11) -0.0035(11)
C9 0.0412(17) 0.0259(13) 0.0295(14) 0.0035(11) 0.0024(12) -0.0026(12)
C11 0.0495(18) 0.0326(15) 0.0282(15) 0.0025(12) 0.0012(13) -0.0013(13)
C10 0.0472(18) 0.0277(14) 0.0280(14) 0.0000(11) 0.0004(12) -0.0013(12)
C13 0.0447(18) 0.0374(16) 0.0277(14) 0.0006(12) 0.0011(13) -0.0004(13)
C15 0.0427(17) 0.0473(18) 0.0297(15) 0.0001(13) -0.0012(13) 0.0066(14)
C12 0.0520(19) 0.0340(15) 0.0284(15) 0.0015(12) -0.0003(13) -0.0040(13)
C14 0.0451(18) 0.0416(17) 0.0272(15) 0.0000(12) 0.0027(13) -0.0032(14)
C17 0.077(3) 0.0435(19) 0.0354(17) 0.0017(14) -0.0028(16) -0.0268(17)
C16 0.0373(18) 0.076(2) 0.0309(16) -0.0042(16) -0.0003(13) -0.0114(16)

loop_
_atom_type_symbol
_atom_type_description
_atom_type_scat_dispersion_real
_atom_type_scat_dispersion_imag
_atom_type_scat_source
C C 0.0181 0.0091 'International Tables Vol C Tables 4.2.6.8 and 6.1.1.4'
H H 0.0000 0.0000 'International Tables Vol C Tables 4.2.6.8 and 6.1.1.4'
F F 0.0727 0.0534 'International Tables Vol C Tables 4.2.6.8 and 6.1.1.4'
N N 0.0311 0.0180 'International Tables Vol C Tables 4.2.6.8 and 6.1.1.4'
O O 0.0492 0.0322 'International Tables Vol C Tables 4.2.6.8 and 6.1.1.4'

loop_
_geom_angle_atom_site_label_1
_geom_angle_atom_site_label_2
_geom_angle_atom_site_label_3
_geom_angle
C1 N1 H1 116.1
C1 N1 C2 127.82(19)
C2 N1 H1 116.1
C1 N2 C4 121.13(19)
C1 N2 C5 119.50(18)
C4 N2 C5 118.89(18)
H3A N3 H3B 109.5
H3A N3 H3C 109.5
H3B N3 H3C 109.5
C7 N3 H3A 109.5
C7 N3 H3B 109.5
C7 N3 H3C 109.5
O1 C1 N1 121.4(2)
O1 C1 N2 122.9(2)
N2 C1 N1 115.7(2)
O2 C2 N1 121.6(2)
O2 C2 C3 126.9(2)
N1 C2 C3 111.49(19)
O3 C6 C5 113.8(2)
O4 C6 O3 126.4(2)
O4 C6 C5 119.8(2)
F1 C3 C2 116.08(19)
C4 C3 F1 120.9(2)
C4 C3 C2 123.0(2)
N2 C4 H4 119.6
C3 C4 N2 120.9(2)
C3 C4 H4 119.6
N2 C5 C6 111.71(18)
N2 C5 H5A 109.3
N2 C5 H5B 109.3
C6 C5 H5A 109.3
C6 C5 H5B 109.3
H5A C5 H5B 107.9
N3 C7 H7A 109.3
N3 C7 H7B 109.3
N3 C7 C8 111.77(18)
H7A C7 H7B 107.9
C8 C7 H7A 109.3
C8 C7 H7B 109.3
C7 C8 H8A 109.3
C7 C8 H8B 109.3
H8A C8 H8B 108.0
C9 C8 C7 111.5(2)
C9 C8 H8A 109.3
C9 C8 H8B 109.3
C8 C9 H9A 108.9
C8 C9 H9B 108.9
C8 C9 C10 113.2(2)
H9A C9 H9B 107.7
C10 C9 H9A 108.9
C10 C9 H9B 108.9
H11A C11 H11B 107.6
C10 C11 H11A 108.7
C10 C11 H11B 108.7
C12 C11 H11A 108.7
C12 C11 H11B 108.7
C12 C11 C10 114.1(2)
C9 C10 H10A 108.7
C9 C10 H10B 108.7
C11 C10 C9 114.2(2)
C11 C10 H10A 108.7
C11 C10 H10B 108.7
H10A C10 H10B 107.6
H13A C13 H13B 107.6
C12 C13 H13A 108.7
C12 C13 H13B 108.7
C12 C13 C14 114.4(2)
C14 C13 H13A 108.7
C14 C13 H13B 108.7
H15A C15 H15B 107.5
C14 C15 H15A 108.5
C14 C15 H15B 108.5
C16 C15 H15A 108.5
C16 C15 H15B 108.5
C16 C15 C14 115.2(2)
C11 C12 H12A 108.7
C11 C12 H12B 108.7
C13 C12 C11 114.1(2)
C13 C12 H12A 108.7
C13 C12 H12B 108.7
H12A C12 H12B 107.6
C13 C14 C15 113.4(2)
C13 C14 H14A 108.9
C13 C14 H14B 108.9
C15 C14 H14A 108.9
C15 C14 H14B 108.9
H14A C14 H14B 107.7
H17A C17 H17B 109.5
H17A C17 H17C 109.5
H17B C17 H17C 109.5
C16 C17 H17A 109.5
C16 C17 H17B 109.5
C16 C17 H17C 109.5
C15 C16 H16A 108.7
C15 C16 H16B 108.7
C17 C16 C15 114.4(3)
C17 C16 H16A 108.7
C17 C16 H16B 108.7
H16A C16 H16B 107.6

loop_
_geom_bond_atom_site_label_1
_geom_bond_atom_site_label_2
_geom_bond_distance
F1 C3 1.352(3)
O1 C1 1.237(3)
O3 C6 1.279(3)
O4 C6 1.230(3)
O2 C2 1.222(3)
N1 H1 0.8800
N1 C1 1.374(3)
N1 C2 1.388(3)
N2 C1 1.365(3)
N2 C4 1.381(3)
N2 C5 1.463(3)
N3 H3A 0.9100
N3 H3B 0.9100
N3 H3C 0.9100
N3 C7 1.485(3)
C2 C3 1.437(3)
C6 C5 1.529(3)
C3 C4 1.329(3)
C4 H4 0.9500
C5 H5A 0.9900
C5 H5B 0.9900
C7 H7A 0.9900
C7 H7B 0.9900
C7 C8 1.518(3)
C8 H8A 0.9900
C8 H8B 0.9900
C8 C9 1.517(4)
C9 H9A 0.9900
C9 H9B 0.9900
C9 C10 1.520(3)
C11 H11A 0.9900
C11 H11B 0.9900
C11 C10 1.519(4)
C11 C12 1.517(4)
C10 H10A 0.9900
C10 H10B 0.9900
C13 H13A 0.9900
C13 H13B 0.9900
C13 C12 1.516(4)
C13 C14 1.519(4)
C15 H15A 0.9900
C15 H15B 0.9900
C15 C14 1.521(4)
C15 C16 1.518(4)
C12 H12A 0.9900
C12 H12B 0.9900
C14 H14A 0.9900
C14 H14B 0.9900
C17 H17A 0.9800
C17 H17B 0.9800
C17 H17C 0.9800
C17 C16 1.513(5)
C16 H16A 0.9900
C16 H16B 0.9900
